data_4519376
loop_
_publ_author_name
'Alberoni, Chiara'
'D&#x2019;Alterio, Massimo C.'
'Balducci, Gabriele'
'Immirzi, Barbara'
'Polentarutti, Maurizio'
'Pellecchia, Claudio'
'Milani, Barbara'

_publ_section_title
;
 Tunable &#x201C;In-Chain&#x201D; and &#x201C;At the End of the
 Branches&#x201D; Methyl Acrylate Incorporation in the Polyolefin Skeleton
 through Pd(II) Catalysis
;
_journal_issue 6
_journal_name_full 'ACS Catalysis'
_journal_page_first 3430
_journal_page_last 3443
_journal_paper_doi 10.1021/acscatal.1c05326
_journal_volume 12
_journal_year 2022
_chemical_formula_moiety 'C32 H36 N3 Pd S, F6 P'
_chemical_formula_sum 'C32 H36 F6 N3 P Pd S'
_chemical_formula_weight 746.07
_space_group_crystal_system monoclinic
_space_group_IT_number 9
_space_group_name_Hall 'C -2yc'
_space_group_name_H-M_alt 'C 1 c 1'
_atom_sites_solution_hydrogens geom
_audit_creation_method SHELXL-2017/1
_cell_angle_alpha 90
_cell_angle_beta 109.5400(12)
_cell_angle_gamma 90
_cell_formula_units_Z 4
_cell_length_a 20.3000(19)
_cell_length_b 10.543(3)
_cell_length_c 15.816(2)
_cell_measurement_reflns_used 23027
_cell_measurement_temperature 100(2)
_cell_measurement_theta_max 28.227
_cell_measurement_theta_min 2.097
_cell_volume 3190.0(10)
_computing_cell_refinement 'XDS (Kabsch, 2010)'
_computing_data_collection 'Elettra XRD1 Data Collection SW'
_computing_data_reduction 'XDS - CCP4'
_computing_molecular_graphics
;
ShelXle (Hubschle et al. 2011)
Coot (Emsley et al., 2010) 
Ortep3 for Windows (Farrugia, 2012)
;
_computing_publication_material 'private software, PLATON (Spek, 2015)'
_computing_structure_refinement 'SHELXL-2014/7 (Sheldrick, 2014)'
_computing_structure_solution 'SHELXT (Sheldrick, 2015), Sir2014 (Burla, 2015)'
_diffrn_ambient_temperature 100(2)
_diffrn_measured_fraction_theta_full 0.999
_diffrn_measured_fraction_theta_max 1.000
_diffrn_measurement_device_type
;
Huber 4-circles Kappa Goniometer, Pilatus 2M detector
;
_diffrn_measurement_method 'Rotating crystal'
_diffrn_radiation_monochromator graphite
_diffrn_radiation_type synchrotron
_diffrn_radiation_wavelength 0.700
_diffrn_reflns_av_R_equivalents 0.0238
_diffrn_reflns_av_unetI/netI 0.0143
_diffrn_reflns_Laue_measured_fraction_full 0.999
_diffrn_reflns_Laue_measured_fraction_max 1.000
_diffrn_reflns_limit_h_max 27
_diffrn_reflns_limit_h_min -27
_diffrn_reflns_limit_k_max 14
_diffrn_reflns_limit_k_min -14
_diffrn_reflns_limit_l_max 21
_diffrn_reflns_limit_l_min -21
_diffrn_reflns_number 75730
_diffrn_reflns_point_group_measured_fraction_full 0.998
_diffrn_reflns_point_group_measured_fraction_max 0.998
_diffrn_reflns_theta_full 24.835
_diffrn_reflns_theta_max 28.227
_diffrn_reflns_theta_min 2.097
_diffrn_source 'Elettra Synchrotron - XRD1 BL'
_exptl_absorpt_coefficient_mu 0.720
_exptl_absorpt_correction_T_max 1.138
_exptl_absorpt_correction_T_min 0.848
_exptl_absorpt_correction_type refdelf
_exptl_absorpt_process_details
;
        Parkin S,Moezzi B & Hope H, (1995) J. Appl. Cryst. 28, 53-56
        Cubic fit to sin(theta)/lambda - 24 parameters
;
_exptl_crystal_colour yellow
_exptl_crystal_density_diffrn 1.553
_exptl_crystal_description thin_plate
_exptl_crystal_F_000 1520
_exptl_crystal_recrystallization_method 'Re-crystallisation from solvent: CD2Cl2/hexane'
_exptl_crystal_size_max 0.300
_exptl_crystal_size_mid 0.300
_exptl_crystal_size_min 0.200
_refine_diff_density_max 0.638
_refine_diff_density_min -0.894
_refine_diff_density_rms 0.122
_refine_ls_abs_structure_details
;
 Flack x determined using 4072 quotients [(I+)-(I-)]/[(I+)+(I-)]
 (Parsons, Flack and Wagner, Acta Cryst. B69 (2013) 249-259).
;
_refine_ls_abs_structure_Flack 0.057(2)
_refine_ls_extinction_coef 0.0091(4)
_refine_ls_extinction_expression Fc^*^=kFc[1+0.001xFc^2^\l^3^/sin(2\q)]^-1/4^
_refine_ls_extinction_method 'SHELXL-2017/1 (Sheldrick 2017)'
_refine_ls_goodness_of_fit_ref 1.094
_refine_ls_hydrogen_treatment constr
_refine_ls_matrix_type full
_refine_ls_number_parameters 400
_refine_ls_number_reflns 8238
_refine_ls_number_restraints 2
_refine_ls_restrained_S_all 1.093
_refine_ls_R_factor_all 0.0239
_refine_ls_R_factor_gt 0.0238
_refine_ls_shift/su_max 0.001
_refine_ls_shift/su_mean 0.000
_refine_ls_structure_factor_coef Fsqd
_refine_ls_weighting_details 'w=1/[\s^2^(Fo^2^)+(0.0483P)^2^+1.6952P] where P=(Fo^2^+2Fc^2^)/3'
_refine_ls_weighting_scheme calc
_refine_ls_wR_factor_gt 0.0649
_refine_ls_wR_factor_ref 0.0649
_reflns_Friedel_coverage 0.996
_reflns_Friedel_fraction_full 0.996
_reflns_Friedel_fraction_max 0.997
_reflns_number_gt 8217
_reflns_number_total 8238
_reflns_threshold_expression 'I > 2\s(I)'
_cod_data_source_file cs1c05326_si_003.cif
_cod_data_source_block dmr5-05
_cod_original_cell_volume 3190.0(11)
_cod_original_sg_symbol_H-M 'C c'
_cod_database_code 4519376
_shelx_shelxl_version_number 2017/1
_shelx_space_group_comment
;
The symmetry employed for this shelxl refinement is uniquely defined
by the following loop, which should always be used as a source of
symmetry information in preference to the above space-group names.
They are only intended as comments.
;
_shelx_estimated_absorpt_t_min 0.813
_shelx_estimated_absorpt_t_max 0.869

loop_
_space_group_symop_operation_xyz
'x, y, z'
'x, -y, z+1/2'
'x+1/2, y+1/2, z'
'x+1/2, -y+1/2, z+1/2'

loop_
_atom_site_label
_atom_site_type_symbol
_atom_site_fract_x
_atom_site_fract_y
_atom_site_fract_z
_atom_site_U_iso_or_equiv
_atom_site_adp_type
_atom_site_occupancy
_atom_site_site_symmetry_order
_atom_site_calc_flag
_atom_site_refinement_flags_posn
_atom_site_refinement_flags_adp
_atom_site_refinement_flags_occupancy
_atom_site_disorder_assembly
_atom_site_disorder_group
Pd1 Pd 0.54426(2) 0.30713(2) 0.61048(2) 0.01488(7) Uani 1 1 d . . . . .
C1 C 0.57717(17) 0.1348(3) 0.6666(2) 0.0254(6) Uani 1 1 d . . . . .
H1A H 0.537253 0.087387 0.672063 0.038 Uiso 1 1 calc R U . . .
H1B H 0.597975 0.087398 0.628535 0.038 Uiso 1 1 calc R U . . .
H1C H 0.612117 0.146512 0.726218 0.038 Uiso 1 1 calc R U . . .
N21 N 0.44098(13) 0.2762(3) 0.59149(16) 0.0158(4) Uani 1 1 d . . . . .
N22 N 0.49800(13) 0.4875(2) 0.56164(15) 0.0163(4) Uani 1 1 d . . . . .
C21 C 0.41465(14) 0.1532(3) 0.60424(18) 0.0169(5) Uani 1 1 d . . . . .
C22 C 0.39011(15) 0.0715(3) 0.53045(19) 0.0207(5) Uani 1 1 d . . . . .
C23 C 0.37177(16) -0.0514(3) 0.5462(2) 0.0237(5) Uani 1 1 d . . . . .
H23 H 0.355731 -0.109219 0.497562 0.028 Uiso 1 1 calc R U . . .
C24 C 0.37653(17) -0.0905(3) 0.6316(2) 0.0263(6) Uani 1 1 d . . . . .
H24 H 0.364280 -0.174884 0.641398 0.032 Uiso 1 1 calc R U . . .
C25 C 0.39921(16) -0.0064(3) 0.7028(2) 0.0229(5) Uani 1 1 d . . . . .
H25 H 0.401389 -0.033546 0.760957 0.028 Uiso 1 1 calc R U . . .
C26 C 0.41897(14) 0.1176(3) 0.69101(18) 0.0194(5) Uani 1 1 d . . . . .
C27 C 0.4426(2) 0.2100(3) 0.7680(2) 0.0255(6) Uani 1 1 d . . . . .
H27A H 0.442266 0.168215 0.823165 0.038 Uiso 1 1 calc R U . . .
H27B H 0.490061 0.239092 0.775391 0.038 Uiso 1 1 calc R U . . .
H27C H 0.410822 0.282943 0.755419 0.038 Uiso 1 1 calc R U . . .
C28 C 0.38327(19) 0.1131(3) 0.43657(19) 0.0285(6) Uani 1 1 d . . . . .
H28A H 0.398323 0.201605 0.437697 0.043 Uiso 1 1 calc R U . . .
H28B H 0.412666 0.059247 0.413324 0.043 Uiso 1 1 calc R U . . .
H28C H 0.334399 0.105515 0.397737 0.043 Uiso 1 1 calc R U . . .
C29 C 0.32095(15) 0.3619(3) 0.53497(19) 0.0203(5) Uani 1 1 d . . . . .
H29A H 0.305382 0.425933 0.569082 0.030 Uiso 1 1 calc R U . . .
H29B H 0.307735 0.277381 0.549497 0.030 Uiso 1 1 calc R U . . .
H29C H 0.298819 0.377884 0.470612 0.030 Uiso 1 1 calc R U . . .
C210 C 0.39876(14) 0.3689(3) 0.55901(16) 0.0163(5) Uani 1 1 d . . . . .
C211 C 0.43168(15) 0.4916(3) 0.54570(17) 0.0171(5) Uani 1 1 d . . . . .
C212 C 0.38708(16) 0.6064(3) 0.5167(2) 0.0219(5) Uani 1 1 d . . . . .
H21A H 0.364285 0.625819 0.560854 0.033 Uiso 1 1 calc R U . . .
H21B H 0.351425 0.590569 0.458152 0.033 Uiso 1 1 calc R U . . .
H21C H 0.416177 0.678412 0.511930 0.033 Uiso 1 1 calc R U . . .
C213 C 0.53629(14) 0.6009(2) 0.55739(18) 0.0175(5) Uani 1 1 d . . . . .
C214 C 0.55791(15) 0.6194(3) 0.48327(18) 0.0201(5) Uani 1 1 d . . . . .
C215 C 0.59747(17) 0.7276(3) 0.4822(2) 0.0261(6) Uani 1 1 d . . . . .
H215 H 0.612810 0.742334 0.432511 0.031 Uiso 1 1 calc R U . . .
C216 C 0.6147(2) 0.8138(3) 0.5525(3) 0.0287(7) Uani 1 1 d . . . . .
H216 H 0.641155 0.887272 0.550413 0.034 Uiso 1 1 calc R U . . .
C217 C 0.5933(2) 0.7925(3) 0.6256(2) 0.0270(6) Uani 1 1 d . . . . .
H217 H 0.605655 0.851566 0.673805 0.032 Uiso 1 1 calc R U . . .
C218 C 0.55376(17) 0.6859(2) 0.62989(19) 0.0205(6) Uani 1 1 d . . . . .
C219 C 0.53902(17) 0.5255(3) 0.40715(19) 0.0243(6) Uani 1 1 d . . . . .
H21D H 0.558492 0.553764 0.361373 0.037 Uiso 1 1 calc R U . . .
H21E H 0.558237 0.442126 0.429820 0.037 Uiso 1 1 calc R U . . .
H21F H 0.488037 0.519606 0.380696 0.037 Uiso 1 1 calc R U . . .
C220 C 0.53060(19) 0.6633(3) 0.7102(2) 0.0266(6) Uani 1 1 d . . . . .
H22A H 0.503575 0.584490 0.701524 0.040 Uiso 1 1 calc R U . . .
H22B H 0.571761 0.656507 0.764428 0.040 Uiso 1 1 calc R U . . .
H22C H 0.501458 0.734346 0.716514 0.040 Uiso 1 1 calc R U . . .
N31 N 0.64451(12) 0.3441(3) 0.62028(17) 0.0192(4) Uani 1 1 d . . . . .
S31 S 0.56510(4) 0.15883(9) 0.45200(6) 0.02851(16) Uani 1 1 d . . . . .
C31 C 0.58324(18) 0.0658(3) 0.3745(2) 0.0252(6) Uani 1 1 d . . . . .
H31 H 0.549428 0.016003 0.331102 0.030 Uiso 1 1 calc R U . . .
C32 C 0.6526(2) 0.0714(4) 0.3822(2) 0.0334(7) Uani 1 1 d . . . . .
H32 H 0.671470 0.026820 0.343344 0.040 Uiso 1 1 calc R U . . .
C33 C 0.69386(17) 0.1502(3) 0.4536(2) 0.0271(6) Uani 1 1 d . . . . .
H33 H 0.742882 0.162312 0.469545 0.033 Uiso 1 1 calc R U . . .
C34 C 0.65061(16) 0.2079(3) 0.4976(2) 0.0213(5) Uani 1 1 d . . . . .
C35 C 0.67755(16) 0.2954(3) 0.5711(2) 0.0213(5) Uani 1 1 d . . . . .
H35 H 0.725015 0.320011 0.585017 0.026 Uiso 1 1 calc R U . . .
C36 C 0.67994(13) 0.4392(3) 0.68455(19) 0.0212(6) Uani 1 1 d . . . . .
C37 C 0.71526(16) 0.5381(3) 0.6595(2) 0.0266(6) Uani 1 1 d . . . . .
H37 H 0.717896 0.540833 0.600641 0.032 Uiso 1 1 calc R U . . .
C38 C 0.74654(17) 0.6325(3) 0.7212(3) 0.0322(7) Uani 1 1 d . . . . .
H38 H 0.770122 0.700405 0.703990 0.039 Uiso 1 1 calc R U . . .
C39 C 0.74371(19) 0.6286(4) 0.8068(3) 0.0364(8) Uani 1 1 d . . . . .
H39 H 0.765827 0.692817 0.848898 0.044 Uiso 1 1 calc R U . . .
C310 C 0.7080(2) 0.5293(4) 0.8318(2) 0.0381(8) Uani 1 1 d . . . . .
H310 H 0.705384 0.526932 0.890613 0.046 Uiso 1 1 calc R U . . .
C311 C 0.67634(18) 0.4345(4) 0.7707(2) 0.0304(6) Uani 1 1 d . . . . .
H311 H 0.652443 0.366868 0.787675 0.037 Uiso 1 1 calc R U . . .
P1 P 0.31334(4) 0.43166(7) 0.26237(4) 0.01915(14) Uani 1 1 d . . . . .
F1 F 0.25522(12) 0.3948(3) 0.30523(15) 0.0417(6) Uani 1 1 d . . . . .
F2 F 0.3176(2) 0.2865(3) 0.2373(2) 0.0549(8) Uani 1 1 d . . . . .
F3 F 0.37173(13) 0.4682(4) 0.21987(16) 0.0533(8) Uani 1 1 d . . . . .
F4 F 0.30869(18) 0.5767(2) 0.28858(18) 0.0517(7) Uani 1 1 d . . . . .
F5 F 0.37290(10) 0.4076(2) 0.35754(12) 0.0270(4) Uani 1 1 d . . . . .
F6 F 0.25372(12) 0.4556(3) 0.16731(14) 0.0395(5) Uani 1 1 d . . . . .

loop_
_atom_site_aniso_label
_atom_site_aniso_U_11
_atom_site_aniso_U_22
_atom_site_aniso_U_33
_atom_site_aniso_U_23
_atom_site_aniso_U_13
_atom_site_aniso_U_12
Pd1 0.01510(9) 0.01405(9) 0.01572(9) 0.00101(7) 0.00546(6) 0.00183(7)
C1 0.0248(13) 0.0190(12) 0.0341(15) 0.0112(11) 0.0120(12) 0.0068(10)
N21 0.0181(10) 0.0152(10) 0.0142(9) -0.0009(9) 0.0056(8) -0.0006(9)
N22 0.0217(10) 0.0141(9) 0.0135(9) -0.0009(7) 0.0062(8) 0.0013(8)
C21 0.0162(11) 0.0163(11) 0.0183(12) 0.0013(9) 0.0061(9) -0.0007(9)
C22 0.0217(12) 0.0216(12) 0.0190(12) 0.0001(10) 0.0071(10) 0.0008(10)
C23 0.0238(13) 0.0213(12) 0.0251(14) -0.0035(10) 0.0066(11) -0.0015(10)
C24 0.0263(14) 0.0210(12) 0.0323(15) 0.0054(11) 0.0108(12) -0.0002(10)
C25 0.0242(13) 0.0250(13) 0.0225(12) 0.0053(10) 0.0118(11) 0.0005(10)
C26 0.0190(12) 0.0225(12) 0.0174(11) 0.0000(10) 0.0068(9) 0.0011(10)
C27 0.0336(17) 0.0288(14) 0.0142(13) -0.0022(11) 0.0082(12) 0.0008(12)
C28 0.0405(18) 0.0290(15) 0.0162(12) -0.0040(11) 0.0099(12) -0.0062(13)
C29 0.0175(11) 0.0251(13) 0.0180(11) 0.0007(9) 0.0055(9) 0.0027(9)
C210 0.0177(11) 0.0202(12) 0.0104(10) -0.0020(9) 0.0039(9) 0.0005(9)
C211 0.0208(12) 0.0168(11) 0.0129(10) -0.0010(9) 0.0044(9) 0.0016(9)
C212 0.0208(13) 0.0189(12) 0.0225(12) 0.0013(10) 0.0026(10) 0.0064(10)
C213 0.0209(12) 0.0144(10) 0.0165(11) 0.0031(9) 0.0054(9) 0.0008(9)
C214 0.0220(12) 0.0202(12) 0.0156(12) 0.0012(10) 0.0032(10) -0.0003(10)
C215 0.0274(14) 0.0271(14) 0.0221(13) 0.0047(12) 0.0063(11) -0.0049(12)
C216 0.0311(17) 0.0209(14) 0.0285(16) 0.0029(10) 0.0024(14) -0.0066(10)
C217 0.0344(17) 0.0173(12) 0.0239(15) -0.0022(10) 0.0025(13) -0.0016(11)
C218 0.0220(17) 0.0184(12) 0.0173(17) -0.0003(8) 0.0016(14) 0.0038(9)
C219 0.0298(14) 0.0283(14) 0.0165(12) -0.0035(10) 0.0098(11) -0.0064(11)
C220 0.0352(16) 0.0268(13) 0.0162(13) -0.0035(12) 0.0066(12) 0.0014(13)
N31 0.0171(11) 0.0191(11) 0.0211(11) 0.0004(10) 0.0061(9) 0.0012(9)
S31 0.0252(3) 0.0312(4) 0.0293(4) -0.0056(3) 0.0094(3) -0.0012(3)
C31 0.0349(16) 0.0212(12) 0.0188(12) -0.0017(10) 0.0082(11) 0.0008(11)
C32 0.0384(18) 0.0391(18) 0.0236(14) 0.0014(12) 0.0118(13) 0.0170(14)
C33 0.0257(14) 0.0349(16) 0.0191(13) 0.0053(11) 0.0053(11) 0.0011(12)
C34 0.0172(13) 0.0234(12) 0.0231(15) 0.0031(10) 0.0064(11) 0.0040(10)
C35 0.0165(12) 0.0251(13) 0.0222(13) 0.0036(10) 0.0062(11) 0.0037(9)
C36 0.0144(13) 0.0222(13) 0.0253(15) -0.0025(10) 0.0045(11) 0.0016(9)
C37 0.0203(13) 0.0254(14) 0.0317(15) -0.0004(12) 0.0057(11) -0.0007(11)
C38 0.0205(14) 0.0262(14) 0.0442(18) -0.0047(13) 0.0034(13) 0.0003(11)
C39 0.0272(15) 0.0341(16) 0.0406(19) -0.0124(14) 0.0017(14) 0.0005(13)
C310 0.0329(17) 0.052(2) 0.0254(15) -0.0097(15) 0.0048(13) -0.0006(16)
C311 0.0275(15) 0.0371(17) 0.0262(15) -0.0012(12) 0.0085(12) -0.0001(12)
P1 0.0191(3) 0.0245(3) 0.0129(3) -0.0015(2) 0.0040(2) -0.0024(2)
F1 0.0251(10) 0.0741(17) 0.0284(10) 0.0139(11) 0.0120(8) -0.0005(10)
F2 0.078(2) 0.0355(12) 0.0453(15) -0.0213(11) 0.0131(14) 0.0069(13)
F3 0.0273(11) 0.107(2) 0.0267(10) 0.0163(13) 0.0098(9) -0.0091(13)
F4 0.0726(18) 0.0229(10) 0.0437(13) 0.0011(9) -0.0015(12) 0.0066(10)
F5 0.0225(8) 0.0365(10) 0.0177(8) 0.0042(7) 0.0008(7) 0.0019(7)
F6 0.0288(10) 0.0634(15) 0.0195(9) 0.0086(9) -0.0008(7) -0.0097(10)

loop_
_atom_type_symbol
_atom_type_description
_atom_type_scat_dispersion_real
_atom_type_scat_dispersion_imag
_atom_type_scat_source
Pd Pd -1.0218 0.9968 'International Tables Vol C Tables 4.2.6.8 and 6.1.1.4'
C C 0.0033 0.0016 'International Tables Vol C Tables 4.2.6.8 and 6.1.1.4'
H H 0.0000 0.0000 'International Tables Vol C Tables 4.2.6.8 and 6.1.1.4'
N N 0.0064 0.0033 'International Tables Vol C Tables 4.2.6.8 and 6.1.1.4'
S S 0.1235 0.1218 'International Tables Vol C Tables 4.2.6.8 and 6.1.1.4'
P P 0.1015 0.0932 'International Tables Vol C Tables 4.2.6.8 and 6.1.1.4'
F F 0.0174 0.0103 'International Tables Vol C Tables 4.2.6.8 and 6.1.1.4'

loop_
_geom_angle_atom_site_label_1
_geom_angle_atom_site_label_2
_geom_angle_atom_site_label_3
_geom_angle
_geom_angle_site_symmetry_1
_geom_angle_site_symmetry_3
_geom_angle_publ_flag
N31 Pd1 C1 87.91(12) . . ?
N31 Pd1 N21 175.76(11) . . ?
C1 Pd1 N21 95.31(12) . . ?
N31 Pd1 N22 99.47(10) . . ?
C1 Pd1 N22 171.23(11) . . ?
N21 Pd1 N22 77.57(10) . . ?
Pd1 C1 H1A 109.5 . . ?
Pd1 C1 H1B 109.5 . . ?
H1A C1 H1B 109.5 . . ?
Pd1 C1 H1C 109.5 . . ?
H1A C1 H1C 109.5 . . ?
H1B C1 H1C 109.5 . . ?
C210 N21 C21 120.7(2) . . ?
C210 N21 Pd1 116.8(2) . . ?
C21 N21 Pd1 122.23(19) . . ?
C211 N22 C213 120.7(2) . . ?
C211 N22 Pd1 113.80(18) . . ?
C213 N22 Pd1 125.04(18) . . ?
C26 C21 C22 122.8(3) . . ?
C26 C21 N21 118.3(2) . . ?
C22 C21 N21 118.8(2) . . ?
C23 C22 C21 117.7(3) . . ?
C23 C22 C28 120.3(3) . . ?
C21 C22 C28 122.1(3) . . ?
C24 C23 C22 121.1(3) . . ?
C24 C23 H23 119.5 . . ?
C22 C23 H23 119.5 . . ?
C23 C24 C25 119.8(3) . . ?
C23 C24 H24 120.1 . . ?
C25 C24 H24 120.1 . . ?
C24 C25 C26 121.5(3) . . ?
C24 C25 H25 119.3 . . ?
C26 C25 H25 119.3 . . ?
C21 C26 C25 117.1(3) . . ?
C21 C26 C27 121.2(3) . . ?
C25 C26 C27 121.7(3) . . ?
C26 C27 H27A 109.5 . . ?
C26 C27 H27B 109.5 . . ?
H27A C27 H27B 109.5 . . ?
C26 C27 H27C 109.5 . . ?
H27A C27 H27C 109.5 . . ?
H27B C27 H27C 109.5 . . ?
C22 C28 H28A 109.5 . . ?
C22 C28 H28B 109.5 . . ?
H28A C28 H28B 109.5 . . ?
C22 C28 H28C 109.5 . . ?
H28A C28 H28C 109.5 . . ?
H28B C28 H28C 109.5 . . ?
C210 C29 H29A 109.5 . . ?
C210 C29 H29B 109.5 . . ?
H29A C29 H29B 109.5 . . ?
C210 C29 H29C 109.5 . . ?
H29A C29 H29C 109.5 . . ?
H29B C29 H29C 109.5 . . ?
N21 C210 C29 124.6(3) . . ?
N21 C210 C211 116.2(2) . . ?
C29 C210 C211 119.2(2) . . ?
N22 C211 C212 125.2(3) . . ?
N22 C211 C210 115.5(2) . . ?
C212 C211 C210 119.3(2) . . ?
C211 C212 H21A 109.5 . . ?
C211 C212 H21B 109.5 . . ?
H21A C212 H21B 109.5 . . ?
C211 C212 H21C 109.5 . . ?
H21A C212 H21C 109.5 . . ?
H21B C212 H21C 109.5 . . ?
C214 C213 C218 122.1(3) . . ?
C214 C213 N22 118.8(2) . . ?
C218 C213 N22 119.0(2) . . ?
C213 C214 C215 117.8(3) . . ?
C213 C214 C219 120.8(3) . . ?
C215 C214 C219 121.3(3) . . ?
C216 C215 C214 121.1(3) . . ?
C216 C215 H215 119.5 . . ?
C214 C215 H215 119.5 . . ?
C215 C216 C217 119.9(3) . . ?
C215 C216 H216 120.0 . . ?
C217 C216 H216 120.0 . . ?
C216 C217 C218 121.1(3) . . ?
C216 C217 H217 119.4 . . ?
C218 C217 H217 119.4 . . ?
C217 C218 C213 117.9(3) . . ?
C217 C218 C220 120.8(3) . . ?
C213 C218 C220 121.3(3) . . ?
C214 C219 H21D 109.5 . . ?
C214 C219 H21E 109.5 . . ?
H21D C219 H21E 109.5 . . ?
C214 C219 H21F 109.5 . . ?
H21D C219 H21F 109.5 . . ?
H21E C219 H21F 109.5 . . ?
C218 C220 H22A 109.5 . . ?
C218 C220 H22B 109.5 . . ?
H22A C220 H22B 109.5 . . ?
C218 C220 H22C 109.5 . . ?
H22A C220 H22C 109.5 . . ?
H22B C220 H22C 109.5 . . ?
C35 N31 C36 117.7(3) . . ?
C35 N31 Pd1 126.0(2) . . ?
C36 N31 Pd1 116.12(18) . . ?
C31 S31 C34 92.53(17) . . ?
C32 C31 S31 111.9(2) . . ?
C32 C31 H31 124.0 . . ?
S31 C31 H31 124.0 . . ?
C31 C32 C33 114.1(3) . . ?
C31 C32 H32 122.9 . . ?
C33 C32 H32 122.9 . . ?
C32 C33 C34 109.9(3) . . ?
C32 C33 H33 125.0 . . ?
C34 C33 H33 125.0 . . ?
C33 C34 C35 122.5(3) . . ?
C33 C34 S31 111.5(3) . . ?
C35 C34 S31 126.0(2) . . ?
N31 C35 C34 127.4(3) . . ?
N31 C35 H35 116.3 . . ?
C34 C35 H35 116.3 . . ?
C311 C36 C37 120.4(3) . . ?
C311 C36 N31 119.3(3) . . ?
C37 C36 N31 120.2(3) . . ?
C38 C37 C36 119.5(3) . . ?
C38 C37 H37 120.2 . . ?
C36 C37 H37 120.2 . . ?
C37 C38 C39 120.7(3) . . ?
C37 C38 H38 119.7 . . ?
C39 C38 H38 119.7 . . ?
C38 C39 C310 119.6(3) . . ?
C38 C39 H39 120.2 . . ?
C310 C39 H39 120.2 . . ?
C311 C310 C39 120.3(3) . . ?
C311 C310 H310 119.9 . . ?
C39 C310 H310 119.9 . . ?
C36 C311 C310 119.5(3) . . ?
C36 C311 H311 120.3 . . ?
C310 C311 H311 120.3 . . ?
F2 P1 F3 91.0(2) . . ?
F2 P1 F1 88.90(18) . . ?
F3 P1 F1 179.74(15) . . ?
F2 P1 F4 179.2(2) . . ?
F3 P1 F4 89.7(2) . . ?
F1 P1 F4 90.39(18) . . ?
F2 P1 F6 90.27(16) . . ?
F3 P1 F6 90.05(12) . . ?
F1 P1 F6 90.20(12) . . ?
F4 P1 F6 90.05(15) . . ?
F2 P1 F5 89.74(14) . . ?
F3 P1 F5 90.02(11) . . ?
F1 P1 F5 89.73(11) . . ?
F4 P1 F5 89.94(13) . . ?
F6 P1 F5 179.92(13) . . ?

loop_
_geom_bond_atom_site_label_1
_geom_bond_atom_site_label_2
_geom_bond_distance
_geom_bond_site_symmetry_2
_geom_bond_publ_flag
Pd1 N31 2.026(2) . ?
Pd1 C1 2.035(3) . ?
Pd1 N21 2.042(2) . ?
Pd1 N22 2.147(2) . ?
C1 H1A 0.9800 . ?
C1 H1B 0.9800 . ?
C1 H1C 0.9800 . ?
N21 C210 1.288(4) . ?
N21 C21 1.442(4) . ?
N22 C211 1.285(4) . ?
N22 C213 1.439(3) . ?
C21 C26 1.397(4) . ?
C21 C22 1.401(4) . ?
C22 C23 1.393(4) . ?
C22 C28 1.510(4) . ?
C23 C24 1.385(4) . ?
C23 H23 0.9500 . ?
C24 C25 1.386(5) . ?
C24 H24 0.9500 . ?
C25 C26 1.398(4) . ?
C25 H25 0.9500 . ?
C26 C27 1.507(4) . ?
C27 H27A 0.9800 . ?
C27 H27B 0.9800 . ?
C27 H27C 0.9800 . ?
C28 H28A 0.9800 . ?
C28 H28B 0.9800 . ?
C28 H28C 0.9800 . ?
C29 C210 1.498(4) . ?
C29 H29A 0.9800 . ?
C29 H29B 0.9800 . ?
C29 H29C 0.9800 . ?
C210 C211 1.503(4) . ?
C211 C212 1.489(4) . ?
C212 H21A 0.9800 . ?
C212 H21B 0.9800 . ?
C212 H21C 0.9800 . ?
C213 C214 1.396(4) . ?
C213 C218 1.404(4) . ?
C214 C215 1.399(4) . ?
C214 C219 1.506(4) . ?
C215 C216 1.387(5) . ?
C215 H215 0.9500 . ?
C216 C217 1.384(5) . ?
C216 H216 0.9500 . ?
C217 C218 1.395(4) . ?
C217 H217 0.9500 . ?
C218 C220 1.513(5) . ?
C219 H21D 0.9800 . ?
C219 H21E 0.9800 . ?
C219 H21F 0.9800 . ?
C220 H22A 0.9800 . ?
C220 H22B 0.9800 . ?
C220 H22C 0.9800 . ?
N31 C35 1.291(4) . ?
N31 C36 1.438(4) . ?
S31 C31 1.704(3) . ?
S31 C34 1.721(3) . ?
C31 C32 1.374(5) . ?
C31 H31 0.9500 . ?
C32 C33 1.426(5) . ?
C32 H32 0.9500 . ?
C33 C34 1.426(5) . ?
C33 H33 0.9500 . ?
C34 C35 1.441(5) . ?
C35 H35 0.9500 . ?
C36 C311 1.389(4) . ?
C36 C37 1.396(4) . ?
C37 C38 1.390(5) . ?
C37 H37 0.9500 . ?
C38 C39 1.376(6) . ?
C38 H38 0.9500 . ?
C39 C310 1.403(6) . ?
C39 H39 0.9500 . ?
C310 C311 1.390(5) . ?
C310 H310 0.9500 . ?
C311 H311 0.9500 . ?
P1 F2 1.590(3) . ?
P1 F3 1.593(2) . ?
P1 F1 1.593(2) . ?
P1 F4 1.595(3) . ?
P1 F6 1.604(2) . ?
P1 F5 1.6045(19) . ?

loop_
_geom_torsion_atom_site_label_1
_geom_torsion_atom_site_label_2
_geom_torsion_atom_site_label_3
_geom_torsion_atom_site_label_4
_geom_torsion
_geom_torsion_site_symmetry_1
_geom_torsion_site_symmetry_2
_geom_torsion_site_symmetry_3
_geom_torsion_site_symmetry_4
_geom_torsion_publ_flag
C210 N21 C21 C26 -102.8(3) . . . . ?
Pd1 N21 C21 C26 84.0(3) . . . . ?
C210 N21 C21 C22 81.2(3) . . . . ?
Pd1 N21 C21 C22 -92.0(3) . . . . ?
C26 C21 C22 C23 -2.3(4) . . . . ?
N21 C21 C22 C23 173.5(3) . . . . ?
C26 C21 C22 C28 177.7(3) . . . . ?
N21 C21 C22 C28 -6.6(4) . . . . ?
C21 C22 C23 C24 1.1(4) . . . . ?
C28 C22 C23 C24 -178.9(3) . . . . ?
C22 C23 C24 C25 0.6(5) . . . . ?
C23 C24 C25 C26 -1.3(5) . . . . ?
C22 C21 C26 C25 1.6(4) . . . . ?
N21 C21 C26 C25 -174.1(3) . . . . ?
C22 C21 C26 C27 -177.2(3) . . . . ?
N21 C21 C26 C27 7.0(4) . . . . ?
C24 C25 C26 C21 0.2(4) . . . . ?
C24 C25 C26 C27 179.0(3) . . . . ?
C21 N21 C210 C29 2.4(4) . . . . ?
Pd1 N21 C210 C29 175.95(19) . . . . ?
C21 N21 C210 C211 -178.0(2) . . . . ?
Pd1 N21 C210 C211 -4.5(3) . . . . ?
C213 N22 C211 C212 3.8(4) . . . . ?
Pd1 N22 C211 C212 176.1(2) . . . . ?
C213 N22 C211 C210 -175.6(2) . . . . ?
Pd1 N22 C211 C210 -3.3(3) . . . . ?
N21 C210 C211 N22 5.3(3) . . . . ?
C29 C210 C211 N22 -175.1(2) . . . . ?
N21 C210 C211 C212 -174.2(2) . . . . ?
C29 C210 C211 C212 5.4(4) . . . . ?
C211 N22 C213 C214 -104.4(3) . . . . ?
Pd1 N22 C213 C214 84.2(3) . . . . ?
C211 N22 C213 C218 78.8(3) . . . . ?
Pd1 N22 C213 C218 -92.6(3) . . . . ?
C218 C213 C214 C215 -0.8(4) . . . . ?
N22 C213 C214 C215 -177.5(3) . . . . ?
C218 C213 C214 C219 179.2(3) . . . . ?
N22 C213 C214 C219 2.6(4) . . . . ?
C213 C214 C215 C216 0.0(5) . . . . ?
C219 C214 C215 C216 180.0(3) . . . . ?
C214 C215 C216 C217 0.7(5) . . . . ?
C215 C216 C217 C218 -0.6(5) . . . . ?
C216 C217 C218 C213 -0.1(5) . . . . ?
C216 C217 C218 C220 179.9(3) . . . . ?
C214 C213 C218 C217 0.8(4) . . . . ?
N22 C213 C218 C217 177.5(3) . . . . ?
C214 C213 C218 C220 -179.2(3) . . . . ?
N22 C213 C218 C220 -2.5(4) . . . . ?
C34 S31 C31 C32 -0.2(3) . . . . ?
S31 C31 C32 C33 1.4(4) . . . . ?
C31 C32 C33 C34 -2.2(4) . . . . ?
C32 C33 C34 C35 -178.3(3) . . . . ?
C32 C33 C34 S31 2.0(4) . . . . ?
C31 S31 C34 C33 -1.1(3) . . . . ?
C31 S31 C34 C35 179.3(3) . . . . ?
C36 N31 C35 C34 -174.0(3) . . . . ?
Pd1 N31 C35 C34 1.9(5) . . . . ?
C33 C34 C35 N31 -173.5(3) . . . . ?
S31 C34 C35 N31 6.1(5) . . . . ?
C35 N31 C36 C311 -136.1(3) . . . . ?
Pd1 N31 C36 C311 47.5(4) . . . . ?
C35 N31 C36 C37 46.3(4) . . . . ?
Pd1 N31 C36 C37 -130.0(2) . . . . ?
C311 C36 C37 C38 -0.4(5) . . . . ?
N31 C36 C37 C38 177.1(3) . . . . ?
C36 C37 C38 C39 0.8(5) . . . . ?
C37 C38 C39 C310 -1.0(5) . . . . ?
C38 C39 C310 C311 0.8(6) . . . . ?
C37 C36 C311 C310 0.3(5) . . . . ?
N31 C36 C311 C310 -177.2(3) . . . . ?
C39 C310 C311 C36 -0.5(6) . . . . ?
